data_7154141
loop_
_publ_author_name
'Brazier, John B.'
'Gibbs, Timothy J. K.'
'Rowley, Julian H.'
'Samulis, Leopold'
'Yau, Sze Chak'
'Kennedy, Alan R.'
'Platts, James A.'
'Tomkinson, Nicholas C. O.'

_publ_section_title
;
 Improving catalyst activity in secondary amine catalysed transformations.
;
_journal_issue 1
_journal_name_full 'Organic &amp; biomolecular chemistry'
_journal_page_first 133
_journal_page_last 141
_journal_paper_doi 10.1039/c4ob01916d
_journal_volume 13
_journal_year 2015
_chemical_formula_sum 'C29 H30 F6 I N3 O3.5 P'
_chemical_formula_weight 748.43
_chemical_name_systematic
;
 ?
;
_space_group_IT_number 2
_symmetry_cell_setting triclinic
_symmetry_space_group_name_Hall '-P 1'
_symmetry_space_group_name_H-M 'P -1'
_atom_sites_solution_hydrogens geom
_atom_sites_solution_primary direct
_atom_sites_solution_secondary difmap
_audit_creation_method SHELXL-97
_cell_angle_alpha 86.399(4)
_cell_angle_beta 86.024(4)
_cell_angle_gamma 73.657(4)
_cell_formula_units_Z 4
_cell_length_a 10.4383(4)
_cell_length_b 16.5706(7)
_cell_length_c 18.8976(9)
_cell_measurement_reflns_used 9494
_cell_measurement_temperature 123(2)
_cell_measurement_theta_max 72.9553
_cell_measurement_theta_min 4.4169
_cell_volume 3125.9(2)
_computing_structure_refinement 'SHELXL-97 (Sheldrick, 2008)'
_diffrn_ambient_temperature 123(2)
_diffrn_measured_fraction_theta_full 0.996
_diffrn_measured_fraction_theta_max 0.970
_diffrn_measurement_device_type 'Oxford Diffraction Gemini S'
_diffrn_measurement_method 'omega scans'
_diffrn_radiation_monochromator graphite
_diffrn_radiation_source 'fine-focus sealed tube'
_diffrn_radiation_type CuK\a
_diffrn_radiation_wavelength 1.54180
_diffrn_reflns_av_R_equivalents 0.0000
_diffrn_reflns_av_sigmaI/netI 0.0629
_diffrn_reflns_limit_h_max 12
_diffrn_reflns_limit_h_min -12
_diffrn_reflns_limit_k_max 20
_diffrn_reflns_limit_k_min -20
_diffrn_reflns_limit_l_max 23
_diffrn_reflns_limit_l_min -23
_diffrn_reflns_number 25306
_diffrn_reflns_theta_full 70.00
_diffrn_reflns_theta_max 73.56
_diffrn_reflns_theta_min 4.42
_exptl_absorpt_coefficient_mu 9.185
_exptl_absorpt_correction_T_max 0.613
_exptl_absorpt_correction_T_min 0.182
_exptl_absorpt_correction_type analytical
_exptl_absorpt_process_details
;
CrysAlisPro, Agilent Technologies,
Version 1.171.34.46 (release 25-11-2010 CrysAlis171 .NET)
(compiled Nov 25 2010,17:55:46)
Analytical numeric absorption correction using a multifaceted crystal
            model based on expressions derived by R.C. Clark & J.S. Reid.
(Clark, R. C. & Reid, J. S. (1995). Acta Cryst. A51, 887-897)
;
_exptl_crystal_colour yellow
_exptl_crystal_density_diffrn 1.590
_exptl_crystal_density_method 'not measured'
_exptl_crystal_description shard
_exptl_crystal_F_000 1500
_exptl_crystal_recrystallization_method 'Re-crystallisation from solvent: ether'
_exptl_crystal_size_max 0.40
_exptl_crystal_size_mid 0.18
_exptl_crystal_size_min 0.06
_refine_diff_density_max 1.985
_refine_diff_density_min -0.891
_refine_diff_density_rms 0.096
_refine_ls_extinction_method none
_refine_ls_goodness_of_fit_ref 1.053
_refine_ls_hydrogen_treatment constr
_refine_ls_matrix_type full
_refine_ls_number_parameters 791
_refine_ls_number_reflns 25307
_refine_ls_number_restraints 0
_refine_ls_restrained_S_all 1.053
_refine_ls_R_factor_all 0.0735
_refine_ls_R_factor_gt 0.0564
_refine_ls_shift/su_max 0.001
_refine_ls_shift/su_mean 0.000
_refine_ls_structure_factor_coef Fsqd
_refine_ls_weighting_details 'calc w=1/[\s^2^(Fo^2^)+(0.0544P)^2^+6.7582P] where P=(Fo^2^+2Fc^2^)/3'
_refine_ls_weighting_scheme calc
_refine_ls_wR_factor_gt 0.1354
_refine_ls_wR_factor_ref 0.1501
_reflns_number_gt 20007
_reflns_number_total 25307
_reflns_threshold_expression I>2\s(I)
_cod_data_source_file c4ob01916d2.cif
_cod_data_source_block tomp_jhr592
_cod_depositor_comments 'Adding full bibliography for 7154141.cif.'
_cod_original_sg_symbol_H-M P-1
_cod_original_formula_sum 'C29 H30 F6 I N3 O3.50 P'
_cod_database_code 7154141

loop_
_symmetry_equiv_pos_as_xyz
'x, y, z'
'-x, -y, -z'

loop_
_atom_site_label
_atom_site_type_symbol
_atom_site_fract_x
_atom_site_fract_y
_atom_site_fract_z
_atom_site_U_iso_or_equiv
_atom_site_adp_type
_atom_site_occupancy
_atom_site_symmetry_multiplicity
_atom_site_calc_flag
_atom_site_refinement_flags
I1 I 1.55761(3) 0.364810(19) -0.208736(15) 0.04471(8) Uani 1 1 d .
I2 I 0.40429(3) 1.16054(2) -0.192197(17) 0.05443(10) Uani 1 1 d .
P1 P 1.51424(10) 0.25799(6) 0.26524(6) 0.0339(2) Uani 1 1 d .
P2 P 1.03746(12) 0.77295(7) 0.02012(6) 0.0417(3) Uani 1 1 d .
F1 F 1.4908(2) 0.16657(14) 0.27799(14) 0.0429(6) Uani 1 1 d .
F2 F 1.6701(2) 0.21487(16) 0.25186(18) 0.0589(8) Uani 1 1 d .
F3 F 1.5364(2) 0.34947(15) 0.25227(15) 0.0473(6) Uani 1 1 d .
F4 F 1.3582(2) 0.30118(15) 0.27852(15) 0.0476(6) Uani 1 1 d .
F5 F 1.5346(3) 0.26032(18) 0.34783(15) 0.0589(7) Uani 1 1 d .
F6 F 1.4923(3) 0.25548(16) 0.18276(14) 0.0552(7) Uani 1 1 d .
F7 F 0.9773(4) 0.7716(2) 0.09975(17) 0.0823(11) Uani 1 1 d .
F8 F 0.9539(3) 0.86893(18) 0.01188(17) 0.0654(9) Uani 1 1 d .
F9 F 0.9201(3) 0.7438(2) -0.0077(2) 0.0937(13) Uani 1 1 d .
F10 F 1.1573(3) 0.8029(2) 0.04681(19) 0.0748(10) Uani 1 1 d .
F11 F 1.1014(3) 0.77477(19) -0.05804(16) 0.0690(9) Uani 1 1 d .
F12 F 1.1226(4) 0.67705(18) 0.02971(17) 0.0731(10) Uani 1 1 d .
O1 O 0.8610(3) 0.71357(17) 0.29919(16) 0.0390(7) Uani 1 1 d .
O2 O 1.7111(3) 0.5088(2) 0.4428(2) 0.0540(9) Uani 1 1 d .
O3 O 1.6245(3) 0.6426(2) 0.4405(2) 0.0692(12) Uani 1 1 d .
O4 O 1.1067(3) 0.79133(18) 0.29624(17) 0.0418(7) Uani 1 1 d .
O5 O 0.3214(3) 0.8521(2) 0.4452(3) 0.0752(13) Uani 1 1 d .
O6 O 0.2439(3) 0.9843(2) 0.46065(19) 0.0527(8) Uani 1 1 d .
O7 O 1.0431(3) 0.26095(18) 0.43706(16) 0.0414(7) Uani 1 1 d .
N1 N 1.1403(3) 0.54726(18) 0.25133(16) 0.0259(6) Uani 1 1 d .
N2 N 1.0178(3) 0.6034(2) 0.34985(18) 0.0327(7) Uani 1 1 d .
N3 N 1.6181(3) 0.5717(2) 0.4320(2) 0.0420(8) Uani 1 1 d .
N4 N 0.8379(3) 0.96471(19) 0.25052(17) 0.0282(7) Uani 1 1 d .
N5 N 0.9444(3) 0.8973(2) 0.34836(18) 0.0335(7) Uani 1 1 d .
N6 N 0.3331(3) 0.9228(3) 0.4417(2) 0.0436(9) Uani 1 1 d .
C1 C 1.1316(3) 0.5328(2) 0.33137(19) 0.0261(7) Uani 1 1 d .
C2 C 0.9606(4) 0.6540(2) 0.2954(2) 0.0314(8) Uani 1 1 d .
C3 C 1.0353(3) 0.6226(2) 0.2268(2) 0.0300(8) Uani 1 1 d .
H3 H 1.0789 0.6656 0.2054 0.036 Uiso 1 1 calc R
C4 C 1.1022(4) 0.4490(2) 0.3508(2) 0.0319(8) Uani 1 1 d .
H4A H 1.0154 0.4502 0.3334 0.048 Uiso 1 1 calc R
H4B H 1.1001 0.4394 0.4025 0.048 Uiso 1 1 calc R
H4C H 1.1722 0.4035 0.3289 0.048 Uiso 1 1 calc R
C5 C 0.9675(4) 0.6163(3) 0.4236(2) 0.0414(10) Uani 1 1 d .
H5A H 0.9274 0.5713 0.4404 0.062 Uiso 1 1 calc R
H5B H 0.8999 0.6708 0.4266 0.062 Uiso 1 1 calc R
H5C H 1.0415 0.6153 0.4531 0.062 Uiso 1 1 calc R
C6 C 1.2598(4) 0.5414(2) 0.3617(2) 0.0290(8) Uani 1 1 d .
C7 C 1.2734(4) 0.6211(2) 0.3711(2) 0.0317(8) Uani 1 1 d .
H7 H 1.2012 0.6692 0.3608 0.038 Uiso 1 1 calc R
C8 C 1.3880(4) 0.6321(3) 0.3949(2) 0.0361(9) Uani 1 1 d .
H8 H 1.3958 0.6868 0.4019 0.043 Uiso 1 1 calc R
C9 C 1.4928(4) 0.5606(3) 0.4086(2) 0.0326(8) Uani 1 1 d .
C10 C 1.4833(4) 0.4802(3) 0.4010(2) 0.0340(9) Uani 1 1 d .
H10 H 1.5556 0.4324 0.4116 0.041 Uiso 1 1 calc R
C11 C 1.3646(4) 0.4710(2) 0.3775(2) 0.0303(8) Uani 1 1 d .
H11 H 1.3554 0.4163 0.3723 0.036 Uiso 1 1 calc R
C12 C 0.9427(4) 0.6054(2) 0.1726(2) 0.0333(8) Uani 1 1 d .
H12A H 0.8605 0.6532 0.1716 0.040 Uiso 1 1 calc R
H12B H 0.9884 0.6033 0.1248 0.040 Uiso 1 1 calc R
C13 C 0.9034(4) 0.5253(2) 0.1881(2) 0.0321(8) Uani 1 1 d .
C14 C 0.9563(4) 0.4577(3) 0.1454(2) 0.0372(9) Uani 1 1 d .
H14 H 1.0173 0.4627 0.1068 0.045 Uiso 1 1 calc R
C15 C 0.9220(4) 0.3827(3) 0.1580(3) 0.0476(11) Uani 1 1 d .
H15 H 0.9592 0.3370 0.1280 0.057 Uiso 1 1 calc R
C16 C 0.8337(5) 0.3747(3) 0.2141(3) 0.0506(12) Uani 1 1 d .
H16 H 0.8099 0.3236 0.2231 0.061 Uiso 1 1 calc R
C17 C 0.7805(5) 0.4416(3) 0.2571(2) 0.0487(12) Uani 1 1 d .
H17 H 0.7200 0.4362 0.2959 0.058 Uiso 1 1 calc R
C18 C 0.8142(4) 0.5165(3) 0.2444(2) 0.0370(9) Uani 1 1 d .
H18 H 0.7762 0.5622 0.2743 0.044 Uiso 1 1 calc R
C19 C 1.2345(3) 0.4994(2) 0.2126(2) 0.0278(8) Uani 1 1 d .
H19 H 1.2957 0.4548 0.2372 0.033 Uiso 1 1 calc R
C20 C 1.2580(4) 0.5051(2) 0.1379(2) 0.0283(8) Uani 1 1 d .
H20 H 1.2081 0.5511 0.1096 0.034 Uiso 1 1 calc R
C21 C 1.3550(4) 0.4418(2) 0.1094(2) 0.0326(8) Uani 1 1 d .
H21 H 1.4022 0.4003 0.1424 0.039 Uiso 1 1 calc R
C22 C 1.3978(4) 0.4278(2) 0.0348(2) 0.0330(8) Uani 1 1 d .
C23 C 1.5046(4) 0.3575(3) 0.0196(2) 0.0390(9) Uani 1 1 d .
H23 H 1.5471 0.3217 0.0574 0.047 Uiso 1 1 calc R
C24 C 1.5495(4) 0.3391(3) -0.0497(2) 0.0409(10) Uani 1 1 d .
H24 H 1.6218 0.2909 -0.0597 0.049 Uiso 1 1 calc R
C25 C 1.4876(4) 0.3919(3) -0.1042(2) 0.0364(9) Uani 1 1 d .
C26 C 1.3821(4) 0.4629(3) -0.0903(2) 0.0376(9) Uani 1 1 d .
H26 H 1.3411 0.4990 -0.1284 0.045 Uiso 1 1 calc R
C27 C 1.3373(4) 0.4809(3) -0.0212(2) 0.0344(9) Uani 1 1 d .
H27 H 1.2653 0.5293 -0.0116 0.041 Uiso 1 1 calc R
C28 C 0.8352(4) 0.9706(2) 0.3307(2) 0.0293(8) Uani 1 1 d .
C29 C 1.0112(4) 0.8532(2) 0.2931(2) 0.0338(9) Uani 1 1 d .
C30 C 0.9489(4) 0.8946(2) 0.2251(2) 0.0326(8) Uani 1 1 d .
H30 H 0.9115 0.8541 0.2020 0.039 Uiso 1 1 calc R
C31 C 0.8644(4) 1.0516(2) 0.3490(2) 0.0339(8) Uani 1 1 d .
H31A H 0.9524 1.0527 0.3280 0.051 Uiso 1 1 calc R
H31B H 0.8636 1.0542 0.4007 0.051 Uiso 1 1 calc R
H31C H 0.7958 1.1000 0.3300 0.051 Uiso 1 1 calc R
C32 C 0.9816(4) 0.8754(3) 0.4216(2) 0.0413(10) Uani 1 1 d .
H32A H 1.0230 0.9167 0.4378 0.062 Uiso 1 1 calc R
H32B H 1.0452 0.8192 0.4242 0.062 Uiso 1 1 calc R
H32C H 0.9015 0.8755 0.4520 0.062 Uiso 1 1 calc R
C33 C 0.7013(4) 0.9597(2) 0.3628(2) 0.0289(8) Uani 1 1 d .
C34 C 0.6806(4) 0.8805(2) 0.3640(2) 0.0318(8) Uani 1 1 d .
H34 H 0.7497 0.8342 0.3468 0.038 Uiso 1 1 calc R
C35 C 0.5591(4) 0.8686(3) 0.3904(2) 0.0359(9) Uani 1 1 d .
H35 H 0.5445 0.8145 0.3915 0.043 Uiso 1 1 calc R
C36 C 0.4620(4) 0.9359(3) 0.4144(2) 0.0363(9) Uani 1 1 d .
C37 C 0.4792(4) 1.0153(2) 0.4141(2) 0.0331(9) Uani 1 1 d .
H37 H 0.4091 1.0611 0.4312 0.040 Uiso 1 1 calc R
C38 C 0.5999(4) 1.0270(2) 0.3884(2) 0.0328(8) Uani 1 1 d .
H38 H 0.6138 1.0813 0.3883 0.039 Uiso 1 1 calc R
C39 C 1.0532(4) 0.9189(3) 0.1736(2) 0.0354(9) Uani 1 1 d .
H39A H 1.1301 0.8685 0.1666 0.042 Uiso 1 1 calc R
H39B H 1.0135 0.9362 0.1270 0.042 Uiso 1 1 calc R
C40 C 1.1041(4) 0.9889(2) 0.1972(2) 0.0322(8) Uani 1 1 d .
C41 C 1.0589(4) 1.0693(3) 0.1672(2) 0.0416(10) Uani 1 1 d .
H41 H 0.9915 1.0806 0.1337 0.050 Uiso 1 1 calc R
C42 C 1.1096(5) 1.1337(3) 0.1849(3) 0.0545(13) Uani 1 1 d .
H42 H 1.0763 1.1886 0.1639 0.065 Uiso 1 1 calc R
C43 C 1.2077(5) 1.1187(3) 0.2326(3) 0.0534(12) Uani 1 1 d .
H43 H 1.2434 1.1626 0.2443 0.064 Uiso 1 1 calc R
C44 C 1.2545(5) 1.0381(4) 0.2638(2) 0.0512(12) Uani 1 1 d .
H44 H 1.3217 1.0270 0.2973 0.061 Uiso 1 1 calc R
C45 C 1.2032(4) 0.9743(3) 0.2458(2) 0.0422(10) Uani 1 1 d .
H45 H 1.2362 0.9195 0.2671 0.051 Uiso 1 1 calc R
C46 C 0.7474(4) 1.0152(2) 0.2139(2) 0.0335(8) Uani 1 1 d .
H46 H 0.6836 1.0574 0.2395 0.040 Uiso 1 1 calc R
C47 C 0.7302(4) 1.0161(2) 0.1401(2) 0.0335(8) Uani 1 1 d .
H47 H 0.7917 0.9781 0.1099 0.040 Uiso 1 1 calc R
C48 C 0.6223(4) 1.0737(2) 0.1148(2) 0.0357(9) Uani 1 1 d .
H48 H 0.5683 1.1097 0.1491 0.043 Uiso 1 1 calc R
C49 C 0.5761(4) 1.0891(3) 0.0429(2) 0.0365(9) Uani 1 1 d .
C50 C 0.6469(4) 1.0464(3) -0.0150(2) 0.0390(9) Uani 1 1 d .
H50 H 0.7291 1.0043 -0.0089 0.047 Uiso 1 1 calc R
C51 C 0.5964(4) 1.0660(3) -0.0817(2) 0.0420(10) Uani 1 1 d .
H51 H 0.6440 1.0372 -0.1216 0.050 Uiso 1 1 calc R
C52 C 0.4762(4) 1.1277(3) -0.0905(2) 0.0397(10) Uani 1 1 d .
C53 C 0.4034(5) 1.1684(3) -0.0335(3) 0.0465(11) Uani 1 1 d .
H53 H 0.3200 1.2091 -0.0399 0.056 Uiso 1 1 calc R
C54 C 0.4531(4) 1.1493(3) 0.0333(2) 0.0431(10) Uani 1 1 d .
H54 H 0.4035 1.1773 0.0730 0.052 Uiso 1 1 calc R
C55 C 1.2741(5) 0.2400(3) 0.4530(3) 0.0494(11) Uani 1 1 d .
H55A H 1.2662 0.2152 0.5010 0.074 Uiso 1 1 calc R
H55B H 1.2581 0.3010 0.4553 0.074 Uiso 1 1 calc R
H55C H 1.3641 0.2153 0.4320 0.074 Uiso 1 1 calc R
C56 C 1.1731(4) 0.2225(3) 0.4082(3) 0.0447(10) Uani 1 1 d .
H56A H 1.1836 0.2451 0.3590 0.054 Uiso 1 1 calc R
H56B H 1.1872 0.1610 0.4068 0.054 Uiso 1 1 calc R
C57 C 0.9431(5) 0.2486(3) 0.3970(3) 0.0562(13) Uani 1 1 d .
H57A H 0.9561 0.1876 0.3924 0.067 Uiso 1 1 calc R
H57B H 0.9484 0.2748 0.3487 0.067 Uiso 1 1 calc R
C58 C 0.8085(5) 0.2872(4) 0.4326(3) 0.0657(16) Uani 1 1 d .
H58A H 0.7974 0.3472 0.4385 0.099 Uiso 1 1 calc R
H58B H 0.8018 0.2589 0.4793 0.099 Uiso 1 1 calc R
H58C H 0.7384 0.2808 0.4033 0.099 Uiso 1 1 calc R

loop_
_atom_site_aniso_label
_atom_site_aniso_U_11
_atom_site_aniso_U_22
_atom_site_aniso_U_33
_atom_site_aniso_U_23
_atom_site_aniso_U_13
_atom_site_aniso_U_12
I1 0.04771(16) 0.05416(18) 0.03826(14) -0.01511(12) 0.00916(12) -0.02389(13)
I2 0.0628(2) 0.0634(2) 0.04872(17) 0.01812(15) -0.02732(15) -0.03512(16)
P1 0.0277(5) 0.0268(5) 0.0417(5) -0.0004(4) -0.0040(4) 0.0018(4)
P2 0.0438(6) 0.0353(6) 0.0383(6) -0.0041(5) -0.0030(5) 0.0024(5)
F1 0.0402(13) 0.0279(12) 0.0564(15) 0.0024(11) -0.0034(11) -0.0032(10)
F2 0.0295(13) 0.0397(15) 0.096(2) 0.0092(15) 0.0031(14) 0.0044(11)
F3 0.0389(13) 0.0315(13) 0.0690(18) -0.0011(12) -0.0059(12) -0.0051(10)
F4 0.0280(12) 0.0367(14) 0.0722(18) -0.0059(12) -0.0044(12) 0.0020(10)
F5 0.0675(19) 0.0585(18) 0.0481(16) -0.0018(13) -0.0178(14) -0.0098(14)
F6 0.079(2) 0.0349(14) 0.0417(14) -0.0020(11) -0.0073(14) 0.0018(13)
F7 0.134(3) 0.0513(18) 0.0566(19) -0.0100(15) 0.0372(19) -0.0266(19)
F8 0.070(2) 0.0440(16) 0.0670(19) -0.0056(14) -0.0098(16) 0.0116(14)
F9 0.0504(19) 0.102(3) 0.135(3) -0.071(3) 0.009(2) -0.0213(18)
F10 0.0531(18) 0.075(2) 0.091(2) -0.0381(19) -0.0108(17) -0.0001(15)
F11 0.094(2) 0.0520(18) 0.0524(17) -0.0072(14) 0.0088(16) -0.0089(16)
F12 0.097(2) 0.0398(16) 0.0609(19) -0.0013(14) 0.0046(17) 0.0132(16)
O1 0.0286(14) 0.0286(15) 0.0532(18) -0.0111(13) -0.0074(13) 0.0063(12)
O2 0.0292(16) 0.056(2) 0.074(2) -0.0066(18) -0.0176(16) -0.0028(15)
O3 0.047(2) 0.053(2) 0.115(3) -0.023(2) -0.023(2) -0.0152(16)
O4 0.0302(15) 0.0322(16) 0.0559(18) 0.0056(14) -0.0019(13) 0.0009(12)
O5 0.042(2) 0.050(2) 0.131(4) 0.003(2) 0.015(2) -0.0140(16)
O6 0.0280(15) 0.062(2) 0.062(2) -0.0080(17) 0.0074(14) -0.0038(15)
O7 0.0405(16) 0.0371(16) 0.0437(16) -0.0043(13) -0.0094(13) -0.0038(13)
N1 0.0210(14) 0.0228(15) 0.0316(16) -0.0001(12) -0.0027(12) -0.0020(12)
N2 0.0229(16) 0.0309(18) 0.0402(18) -0.0083(14) -0.0013(13) 0.0006(13)
N3 0.0314(19) 0.053(2) 0.043(2) -0.0074(17) -0.0027(15) -0.0127(17)
N4 0.0254(15) 0.0227(16) 0.0339(16) -0.0012(13) -0.0026(13) -0.0021(12)
N5 0.0259(16) 0.0300(18) 0.0396(18) 0.0047(14) -0.0064(14) 0.0002(13)
N6 0.0287(18) 0.053(2) 0.048(2) 0.0033(18) -0.0023(16) -0.0097(17)
C1 0.0229(17) 0.0229(18) 0.0288(18) -0.0041(14) -0.0012(14) 0.0004(14)
C2 0.0235(18) 0.026(2) 0.043(2) -0.0040(16) -0.0035(16) -0.0043(16)
C3 0.0205(17) 0.0245(19) 0.042(2) -0.0021(16) -0.0081(15) 0.0013(14)
C4 0.0263(19) 0.029(2) 0.040(2) 0.0000(16) -0.0022(16) -0.0067(15)
C5 0.032(2) 0.044(2) 0.044(2) -0.0127(19) 0.0043(18) -0.0018(18)
C6 0.0277(19) 0.030(2) 0.0287(18) -0.0037(15) -0.0021(15) -0.0064(15)
C7 0.0268(19) 0.028(2) 0.037(2) 0.0002(16) -0.0032(16) -0.0012(15)
C8 0.031(2) 0.033(2) 0.043(2) -0.0047(17) -0.0036(17) -0.0065(17)
C9 0.0239(18) 0.039(2) 0.034(2) -0.0061(17) -0.0038(15) -0.0057(16)
C10 0.0272(19) 0.034(2) 0.036(2) -0.0026(17) -0.0013(16) -0.0006(16)
C11 0.0252(18) 0.029(2) 0.0347(19) -0.0021(15) -0.0020(15) -0.0041(15)
C12 0.0261(19) 0.030(2) 0.041(2) -0.0006(17) -0.0071(16) -0.0016(15)
C13 0.0213(18) 0.034(2) 0.037(2) -0.0026(17) -0.0084(15) -0.0002(15)
C14 0.026(2) 0.039(2) 0.044(2) -0.0060(18) -0.0033(17) -0.0039(17)
C15 0.039(2) 0.037(2) 0.065(3) -0.008(2) -0.016(2) -0.0036(19)
C16 0.043(3) 0.044(3) 0.071(3) 0.005(2) -0.019(2) -0.021(2)
C17 0.043(3) 0.070(3) 0.039(2) 0.006(2) -0.010(2) -0.027(2)
C18 0.029(2) 0.046(2) 0.038(2) -0.0082(18) -0.0055(17) -0.0107(17)
C19 0.0188(17) 0.0253(19) 0.0322(19) -0.0032(15) -0.0025(14) 0.0059(14)
C20 0.0256(18) 0.0254(19) 0.0311(18) -0.0009(15) -0.0043(15) -0.0018(14)
C21 0.0278(19) 0.030(2) 0.038(2) -0.0005(16) -0.0052(16) -0.0038(16)
C22 0.0266(19) 0.030(2) 0.039(2) -0.0038(16) -0.0022(16) -0.0032(16)
C23 0.035(2) 0.037(2) 0.040(2) 0.0014(18) -0.0008(18) -0.0044(18)
C24 0.038(2) 0.034(2) 0.046(2) -0.0079(18) 0.0056(19) -0.0029(18)
C25 0.038(2) 0.049(2) 0.0292(19) -0.0155(18) 0.0064(16) -0.0217(19)
C26 0.031(2) 0.042(2) 0.039(2) -0.0007(18) -0.0047(17) -0.0089(18)
C27 0.0248(19) 0.039(2) 0.037(2) -0.0045(17) -0.0032(16) -0.0048(16)
C28 0.0248(18) 0.028(2) 0.0322(19) -0.0014(15) -0.0030(15) -0.0015(15)
C29 0.0206(18) 0.027(2) 0.051(2) 0.0021(17) -0.0017(17) -0.0025(16)
C30 0.0261(19) 0.027(2) 0.040(2) -0.0049(16) -0.0012(16) 0.0002(15)
C31 0.033(2) 0.029(2) 0.039(2) -0.0034(16) -0.0048(17) -0.0058(16)
C32 0.035(2) 0.045(3) 0.040(2) 0.0072(19) -0.0095(18) -0.0041(19)
C33 0.0237(18) 0.0288(19) 0.0294(18) 0.0018(15) -0.0066(15) 0.0013(15)
C34 0.0287(19) 0.028(2) 0.035(2) -0.0012(16) -0.0083(16) -0.0004(15)
C35 0.038(2) 0.036(2) 0.036(2) 0.0007(17) -0.0043(17) -0.0142(18)
C36 0.0259(19) 0.044(2) 0.036(2) 0.0051(18) -0.0088(16) -0.0044(17)
C37 0.029(2) 0.032(2) 0.0300(19) -0.0040(16) -0.0018(15) 0.0045(16)
C38 0.030(2) 0.027(2) 0.038(2) -0.0004(16) -0.0068(16) -0.0018(16)
C39 0.028(2) 0.035(2) 0.040(2) -0.0030(17) -0.0044(17) -0.0023(16)
C40 0.0249(18) 0.035(2) 0.0335(19) -0.0006(16) -0.0016(15) -0.0030(16)
C41 0.041(2) 0.041(2) 0.043(2) 0.0056(19) -0.0110(19) -0.0110(19)
C42 0.061(3) 0.042(3) 0.062(3) 0.009(2) -0.011(3) -0.018(2)
C43 0.062(3) 0.058(3) 0.048(3) -0.009(2) -0.004(2) -0.030(3)
C44 0.043(3) 0.080(4) 0.037(2) 0.000(2) -0.011(2) -0.026(2)
C45 0.039(2) 0.048(3) 0.038(2) 0.0086(19) -0.0038(18) -0.0107(19)
C46 0.029(2) 0.0246(19) 0.042(2) -0.0051(16) -0.0033(17) -0.0001(16)
C47 0.0281(19) 0.029(2) 0.039(2) 0.0014(16) -0.0009(16) -0.0031(16)
C48 0.037(2) 0.028(2) 0.040(2) -0.0036(17) -0.0045(17) -0.0059(17)
C49 0.032(2) 0.034(2) 0.043(2) -0.0035(18) -0.0081(17) -0.0072(17)
C50 0.028(2) 0.041(2) 0.044(2) 0.0042(19) -0.0056(18) -0.0045(17)
C51 0.036(2) 0.052(3) 0.041(2) -0.003(2) -0.0051(18) -0.016(2)
C52 0.043(2) 0.046(2) 0.036(2) 0.0095(18) -0.0157(18) -0.021(2)
C53 0.041(2) 0.045(3) 0.049(3) 0.002(2) -0.015(2) -0.002(2)
C54 0.042(2) 0.035(2) 0.046(2) -0.0049(19) -0.008(2) 0.0009(19)
C55 0.043(3) 0.047(3) 0.052(3) 0.001(2) 0.001(2) -0.003(2)
C56 0.049(3) 0.033(2) 0.048(3) -0.0047(19) 0.000(2) -0.0053(19)
C57 0.055(3) 0.051(3) 0.066(3) -0.009(2) -0.019(3) -0.015(2)
C58 0.051(3) 0.059(3) 0.087(4) 0.004(3) -0.028(3) -0.010(3)

loop_
_atom_type_symbol
_atom_type_description
_atom_type_scat_dispersion_real
_atom_type_scat_dispersion_imag
_atom_type_scat_source
I I -0.3257 6.8362 'International Tables Vol C Tables 4.2.6.8 and 6.1.1.4'
P P 0.2955 0.4335 'International Tables Vol C Tables 4.2.6.8 and 6.1.1.4'
F F 0.0727 0.0534 'International Tables Vol C Tables 4.2.6.8 and 6.1.1.4'
O O 0.0492 0.0322 'International Tables Vol C Tables 4.2.6.8 and 6.1.1.4'
N N 0.0311 0.0180 'International Tables Vol C Tables 4.2.6.8 and 6.1.1.4'
C C 0.0181 0.0091 'International Tables Vol C Tables 4.2.6.8 and 6.1.1.4'
H H 0.0000 0.0000 'International Tables Vol C Tables 4.2.6.8 and 6.1.1.4'

loop_
_geom_angle_atom_site_label_1
_geom_angle_atom_site_label_2
_geom_angle_atom_site_label_3
_geom_angle
F2 P1 F4 179.9(2)
F2 P1 F5 90.00(17)
F4 P1 F5 90.08(16)
F2 P1 F6 90.51(17)
F4 P1 F6 89.41(15)
F5 P1 F6 179.38(19)
F2 P1 F3 90.93(15)
F4 P1 F3 89.05(14)
F5 P1 F3 90.27(16)
F6 P1 F3 90.07(15)
F2 P1 F1 89.47(14)
F4 P1 F1 90.55(14)
F5 P1 F1 89.97(15)
F6 P1 F1 89.68(15)
F3 P1 F1 179.53(15)
F9 P2 F11 90.3(2)
F9 P2 F8 91.18(19)
F11 P2 F8 91.79(17)
F9 P2 F7 91.5(2)
F11 P2 F7 178.1(2)
F8 P2 F7 88.47(18)
F9 P2 F10 178.9(2)
F11 P2 F10 88.7(2)
F8 P2 F10 88.68(18)
F7 P2 F10 89.5(2)
F9 P2 F12 89.8(2)
F11 P2 F12 88.82(17)
F8 P2 F12 178.9(2)
F7 P2 F12 90.89(18)
F10 P2 F12 90.38(19)
C57 O7 C56 112.6(4)
C19 N1 C3 126.9(3)
C19 N1 C1 121.0(3)
C3 N1 C1 112.1(3)
C2 N2 C1 116.3(3)
C2 N2 C5 122.7(3)
C1 N2 C5 121.0(3)
O3 N3 O2 122.9(4)
O3 N3 C9 118.7(4)
O2 N3 C9 118.4(4)
C46 N4 C30 127.6(3)
C46 N4 C28 120.7(3)
C30 N4 C28 111.6(3)
C29 N5 C28 116.1(3)
C29 N5 C32 122.6(3)
C28 N5 C32 121.3(3)
O5 N6 O6 123.4(4)
O5 N6 C36 118.6(4)
O6 N6 C36 118.0(4)
N2 C1 N1 100.0(3)
N2 C1 C4 111.5(3)
N1 C1 C4 110.3(3)
N2 C1 C6 110.9(3)
N1 C1 C6 109.0(3)
C4 C1 C6 114.2(3)
O1 C2 N2 126.5(4)
O1 C2 C3 124.3(4)
N2 C2 C3 109.2(3)
N1 C3 C2 102.4(3)
N1 C3 C12 114.9(3)
C2 C3 C12 112.4(3)
N1 C3 H3 109.0
C2 C3 H3 109.0
C12 C3 H3 109.0
C1 C4 H4A 109.5
C1 C4 H4B 109.5
H4A C4 H4B 109.5
C1 C4 H4C 109.5
H4A C4 H4C 109.5
H4B C4 H4C 109.5
N2 C5 H5A 109.5
N2 C5 H5B 109.5
H5A C5 H5B 109.5
N2 C5 H5C 109.5
H5A C5 H5C 109.5
H5B C5 H5C 109.5
C11 C6 C7 119.3(3)
C11 C6 C1 121.2(3)
C7 C6 C1 119.5(3)
C8 C7 C6 121.7(4)
C8 C7 H7 119.2
C6 C7 H7 119.2
C7 C8 C9 117.9(4)
C7 C8 H8 121.0
C9 C8 H8 121.0
C10 C9 C8 122.5(4)
C10 C9 N3 119.1(3)
C8 C9 N3 118.5(4)
C9 C10 C11 118.3(3)
C9 C10 H10 120.9
C11 C10 H10 120.9
C6 C11 C10 120.4(4)
C6 C11 H11 119.8
C10 C11 H11 119.8
C13 C12 C3 114.4(3)
C13 C12 H12A 108.7
C3 C12 H12A 108.7
C13 C12 H12B 108.7
C3 C12 H12B 108.7
H12A C12 H12B 107.6
C14 C13 C18 118.2(4)
C14 C13 C12 119.7(4)
C18 C13 C12 122.0(4)
C13 C14 C15 121.4(4)
C13 C14 H14 119.3
C15 C14 H14 119.3
C16 C15 C14 119.8(4)
C16 C15 H15 120.1
C14 C15 H15 120.1
C17 C16 C15 119.5(5)
C17 C16 H16 120.3
C15 C16 H16 120.3
C16 C17 C18 120.7(4)
C16 C17 H17 119.6
C18 C17 H17 119.6
C17 C18 C13 120.4(4)
C17 C18 H18 119.8
C13 C18 H18 119.8
N1 C19 C20 128.0(3)
N1 C19 H19 116.0
C20 C19 H19 116.0
C21 C20 C19 116.3(3)
C21 C20 H20 121.9
C19 C20 H20 121.9
C20 C21 C22 129.1(4)
C20 C21 H21 115.4
C22 C21 H21 115.4
C23 C22 C27 119.0(4)
C23 C22 C21 117.6(4)
C27 C22 C21 123.4(4)
C24 C23 C22 121.1(4)
C24 C23 H23 119.5
C22 C23 H23 119.5
C25 C24 C23 118.9(4)
C25 C24 H24 120.5
C23 C24 H24 120.5
C24 C25 C26 121.1(4)
C24 C25 I1 118.8(3)
C26 C25 I1 120.2(3)
C27 C26 C25 119.8(4)
C27 C26 H26 120.1
C25 C26 H26 120.1
C26 C27 C22 120.1(4)
C26 C27 H27 120.0
C22 C27 H27 120.0
N5 C28 C31 111.4(3)
N5 C28 N4 100.4(3)
C31 C28 N4 110.3(3)
N5 C28 C33 110.7(3)
C31 C28 C33 114.6(3)
N4 C28 C33 108.4(3)
O4 C29 N5 126.4(4)
O4 C29 C30 124.9(4)
N5 C29 C30 108.7(3)
N4 C30 C29 103.1(3)
N4 C30 C39 115.8(3)
C29 C30 C39 110.9(3)
N4 C30 H30 108.9
C29 C30 H30 108.9
C39 C30 H30 108.9
C28 C31 H31A 109.5
C28 C31 H31B 109.5
H31A C31 H31B 109.5
C28 C31 H31C 109.5
H31A C31 H31C 109.5
H31B C31 H31C 109.5
N5 C32 H32A 109.5
N5 C32 H32B 109.5
H32A C32 H32B 109.5
N5 C32 H32C 109.5
H32A C32 H32C 109.5
H32B C32 H32C 109.5
C34 C33 C38 119.5(4)
C34 C33 C28 118.5(3)
C38 C33 C28 122.0(4)
C33 C34 C35 120.3(4)
C33 C34 H34 119.9
C35 C34 H34 119.9
C36 C35 C34 118.6(4)
C36 C35 H35 120.7
C34 C35 H35 120.7
C35 C36 C37 122.7(4)
C35 C36 N6 118.2(4)
C37 C36 N6 119.1(4)
C36 C37 C38 118.8(4)
C36 C37 H37 120.6
C38 C37 H37 120.6
C37 C38 C33 120.2(4)
C37 C38 H38 119.9
C33 C38 H38 119.9
C40 C39 C30 114.7(3)
C40 C39 H39A 108.6
C30 C39 H39A 108.6
C40 C39 H39B 108.6
C30 C39 H39B 108.6
H39A C39 H39B 107.6
C41 C40 C45 117.8(4)
C41 C40 C39 120.2(4)
C45 C40 C39 121.9(4)
C40 C41 C42 121.4(4)
C40 C41 H41 119.3
C42 C41 H41 119.3
C43 C42 C41 120.4(5)
C43 C42 H42 119.8
C41 C42 H42 119.8
C42 C43 C44 119.2(5)
C42 C43 H43 120.4
C44 C43 H43 120.4
C45 C44 C43 120.0(4)
C45 C44 H44 120.0
C43 C44 H44 120.0
C44 C45 C40 121.2(4)
C44 C45 H45 119.4
C40 C45 H45 119.4
N4 C46 C47 128.4(4)
N4 C46 H46 115.8
C47 C46 H46 115.8
C48 C47 C46 116.8(4)
C48 C47 H47 121.6
C46 C47 H47 121.6
C47 C48 C49 129.9(4)
C47 C48 H48 115.0
C49 C48 H48 115.0
C50 C49 C54 119.7(4)
C50 C49 C48 123.1(4)
C54 C49 C48 117.2(4)
C51 C50 C49 119.3(4)
C51 C50 H50 120.4
C49 C50 H50 120.4
C50 C51 C52 120.2(4)
C50 C51 H51 119.9
C52 C51 H51 119.9
C53 C52 C51 121.1(4)
C53 C52 I2 118.9(3)
C51 C52 I2 120.0(3)
C52 C53 C54 119.1(4)
C52 C53 H53 120.5
C54 C53 H53 120.5
C53 C54 C49 120.6(4)
C53 C54 H54 119.7
C49 C54 H54 119.7
C56 C55 H55A 109.5
C56 C55 H55B 109.5
H55A C55 H55B 109.5
C56 C55 H55C 109.5
H55A C55 H55C 109.5
H55B C55 H55C 109.5
O7 C56 C55 109.4(4)
O7 C56 H56A 109.8
C55 C56 H56A 109.8
O7 C56 H56B 109.8
C55 C56 H56B 109.8
H56A C56 H56B 108.2
O7 C57 C58 109.6(4)
O7 C57 H57A 109.7
C58 C57 H57A 109.7
O7 C57 H57B 109.7
C58 C57 H57B 109.7
H57A C57 H57B 108.2
C57 C58 H58A 109.5
C57 C58 H58B 109.5
H58A C58 H58B 109.5
C57 C58 H58C 109.5
H58A C58 H58C 109.5
H58B C58 H58C 109.5

loop_
_geom_bond_atom_site_label_1
_geom_bond_atom_site_label_2
_geom_bond_distance
I1 C25 2.088(4)
I2 C52 2.096(4)
P1 F2 1.592(2)
P1 F4 1.593(2)
P1 F5 1.594(3)
P1 F6 1.596(3)
P1 F3 1.598(3)
P1 F1 1.602(3)
P2 F9 1.570(3)
P2 F11 1.580(3)
P2 F8 1.588(3)
P2 F7 1.591(3)
P2 F10 1.592(3)
P2 F12 1.594(3)
O1 C2 1.216(4)
O2 N3 1.226(5)
O3 N3 1.216(5)
O4 C29 1.214(5)
O5 N6 1.209(5)
O6 N6 1.225(5)
O7 C57 1.398(5)
O7 C56 1.414(5)
N1 C19 1.291(5)
N1 C3 1.484(4)
N1 C1 1.517(4)
N2 C2 1.347(5)
N2 C1 1.454(4)
N2 C5 1.461(5)
N3 C9 1.471(5)
N4 C46 1.283(5)
N4 C30 1.469(5)
N4 C28 1.523(5)
N5 C29 1.348(5)
N5 C28 1.452(4)
N5 C32 1.460(5)
N6 C36 1.477(5)
C1 C4 1.522(5)
C1 C6 1.537(5)
C2 C3 1.509(5)
C3 C12 1.546(5)
C3 H3 1.0000
C4 H4A 0.9800
C4 H4B 0.9800
C4 H4C 0.9800
C5 H5A 0.9800
C5 H5B 0.9800
C5 H5C 0.9800
C6 C11 1.389(5)
C6 C7 1.391(5)
C7 C8 1.369(5)
C7 H7 0.9500
C8 C9 1.392(5)
C8 H8 0.9500
C9 C10 1.381(6)
C10 C11 1.395(5)
C10 H10 0.9500
C11 H11 0.9500
C12 C13 1.502(6)
C12 H12A 0.9900
C12 H12B 0.9900
C13 C14 1.383(6)
C13 C18 1.394(6)
C14 C15 1.390(6)
C14 H14 0.9500
C15 C16 1.381(7)
C15 H15 0.9500
C16 C17 1.378(7)
C16 H16 0.9500
C17 C18 1.386(6)
C17 H17 0.9500
C18 H18 0.9500
C19 C20 1.418(5)
C19 H19 0.9500
C20 C21 1.347(5)
C20 H20 0.9500
C21 C22 1.461(5)
C21 H21 0.9500
C22 C23 1.396(6)
C22 C27 1.398(6)
C23 C24 1.383(6)
C23 H23 0.9500
C24 C25 1.380(6)
C24 H24 0.9500
C25 C26 1.391(6)
C26 C27 1.379(6)
C26 H26 0.9500
C27 H27 0.9500
C28 C31 1.522(5)
C28 C33 1.538(5)
C29 C30 1.517(5)
C30 C39 1.532(5)
C30 H30 1.0000
C31 H31A 0.9800
C31 H31B 0.9800
C31 H31C 0.9800
C32 H32A 0.9800
C32 H32B 0.9800
C32 H32C 0.9800
C33 C34 1.387(5)
C33 C38 1.389(5)
C34 C35 1.392(5)
C34 H34 0.9500
C35 C36 1.357(6)
C35 H35 0.9500
C36 C37 1.375(6)
C37 C38 1.380(6)
C37 H37 0.9500
C38 H38 0.9500
C39 C40 1.507(6)
C39 H39A 0.9900
C39 H39B 0.9900
C40 C41 1.380(6)
C40 C45 1.391(6)
C41 C42 1.386(6)
C41 H41 0.9500
C42 C43 1.371(7)
C42 H42 0.9500
C43 C44 1.394(7)
C43 H43 0.9500
C44 C45 1.380(7)
C44 H44 0.9500
C45 H45 0.9500
C46 C47 1.415(6)
C46 H46 0.9500
C47 C48 1.349(5)
C47 H47 0.9500
C48 C49 1.457(6)
C48 H48 0.9500
C49 C50 1.391(6)
C49 C54 1.401(6)
C50 C51 1.385(6)
C50 H50 0.9500
C51 C52 1.390(6)
C51 H51 0.9500
C52 C53 1.371(6)
C53 C54 1.382(6)
C53 H53 0.9500
C54 H54 0.9500
C55 C56 1.496(6)
C55 H55A 0.9800
C55 H55B 0.9800
C55 H55C 0.9800
C56 H56A 0.9900
C56 H56B 0.9900
C57 C58 1.501(7)
C57 H57A 0.9900
C57 H57B 0.9900
C58 H58A 0.9800
C58 H58B 0.9800
C58 H58C 0.9800

loop_
_geom_torsion_atom_site_label_1
_geom_torsion_atom_site_label_2
_geom_torsion_atom_site_label_3
_geom_torsion_atom_site_label_4
_geom_torsion
C2 N2 C1 N1 0.6(4)
C5 N2 C1 N1 178.9(3)
C2 N2 C1 C4 -116.0(4)
C5 N2 C1 C4 62.3(5)
C2 N2 C1 C6 115.5(4)
C5 N2 C1 C6 -66.2(5)
C19 N1 C1 N2 176.9(3)
C3 N1 C1 N2 -0.2(4)
C19 N1 C1 C4 -65.6(4)
C3 N1 C1 C4 117.3(3)
C19 N1 C1 C6 60.4(4)
C3 N1 C1 C6 -116.6(3)
C1 N2 C2 O1 176.1(4)
C5 N2 C2 O1 -2.2(6)
C1 N2 C2 C3 -0.8(5)
C5 N2 C2 C3 -179.1(4)
C19 N1 C3 C2 -177.1(4)
C1 N1 C3 C2 -0.2(4)
C19 N1 C3 C12 60.8(5)
C1 N1 C3 C12 -122.4(3)
O1 C2 C3 N1 -176.4(4)
N2 C2 C3 N1 0.6(4)
O1 C2 C3 C12 -52.6(5)
N2 C2 C3 C12 124.4(3)
N2 C1 C6 C11 153.0(4)
N1 C1 C6 C11 -97.8(4)
C4 C1 C6 C11 25.9(5)
N2 C1 C6 C7 -29.3(5)
N1 C1 C6 C7 79.9(4)
C4 C1 C6 C7 -156.3(3)
C11 C6 C7 C8 0.8(6)
C1 C6 C7 C8 -177.0(4)
C6 C7 C8 C9 1.0(6)
C7 C8 C9 C10 -2.0(6)
C7 C8 C9 N3 178.1(4)
O3 N3 C9 C10 -177.9(4)
O2 N3 C9 C10 1.3(6)
O3 N3 C9 C8 2.0(6)
O2 N3 C9 C8 -178.8(4)
C8 C9 C10 C11 1.3(6)
N3 C9 C10 C11 -178.8(4)
C7 C6 C11 C10 -1.5(6)
C1 C6 C11 C10 176.2(3)
C9 C10 C11 C6 0.5(6)
N1 C3 C12 C13 40.0(5)
C2 C3 C12 C13 -76.6(4)
C3 C12 C13 C14 -108.4(4)
C3 C12 C13 C18 71.8(5)
C18 C13 C14 C15 0.0(6)
C12 C13 C14 C15 -179.8(4)
C13 C14 C15 C16 -0.2(6)
C14 C15 C16 C17 0.1(7)
C15 C16 C17 C18 0.2(7)
C16 C17 C18 C13 -0.4(6)
C14 C13 C18 C17 0.3(6)
C12 C13 C18 C17 -179.9(4)
C3 N1 C19 C20 -2.3(6)
C1 N1 C19 C20 -178.9(4)
N1 C19 C20 C21 -173.0(4)
C19 C20 C21 C22 176.8(4)
C20 C21 C22 C23 178.2(4)
C20 C21 C22 C27 -1.9(7)
C27 C22 C23 C24 -1.0(7)
C21 C22 C23 C24 178.8(4)
C22 C23 C24 C25 0.4(7)
C23 C24 C25 C26 0.4(7)
C23 C24 C25 I1 179.1(3)
C24 C25 C26 C27 -0.6(6)
I1 C25 C26 C27 -179.3(3)
C25 C26 C27 C22 0.0(6)
C23 C22 C27 C26 0.8(6)
C21 C22 C27 C26 -179.1(4)
C29 N5 C28 C31 -114.4(4)
C32 N5 C28 C31 63.4(5)
C29 N5 C28 N4 2.4(4)
C32 N5 C28 N4 -179.8(3)
C29 N5 C28 C33 116.8(4)
C32 N5 C28 C33 -65.4(5)
C46 N4 C28 N5 174.0(3)
C30 N4 C28 N5 -3.4(4)
C46 N4 C28 C31 -68.4(4)
C30 N4 C28 C31 114.2(3)
C46 N4 C28 C33 57.8(4)
C30 N4 C28 C33 -119.6(3)
C28 N5 C29 O4 178.4(4)
C32 N5 C29 O4 0.7(7)
C28 N5 C29 C30 -0.5(5)
C32 N5 C29 C30 -178.3(4)
C46 N4 C30 C29 -173.9(4)
C28 N4 C30 C29 3.2(4)
C46 N4 C30 C39 64.8(5)
C28 N4 C30 C39 -118.1(4)
O4 C29 C30 N4 179.3(4)
N5 C29 C30 N4 -1.7(4)
O4 C29 C30 C39 -56.1(5)
N5 C29 C30 C39 122.9(4)
N5 C28 C33 C34 -37.4(5)
C31 C28 C33 C34 -164.4(3)
N4 C28 C33 C34 71.9(4)
N5 C28 C33 C38 144.4(4)
C31 C28 C33 C38 17.4(5)
N4 C28 C33 C38 -106.3(4)
C38 C33 C34 C35 0.4(6)
C28 C33 C34 C35 -177.9(3)
C33 C34 C35 C36 0.2(6)
C34 C35 C36 C37 -0.4(6)
C34 C35 C36 N6 179.5(3)
O5 N6 C36 C35 3.8(6)
O6 N6 C36 C35 -177.1(4)
O5 N6 C36 C37 -176.2(4)
O6 N6 C36 C37 2.8(6)
C35 C36 C37 C38 -0.1(6)
N6 C36 C37 C38 -180.0(4)
C36 C37 C38 C33 0.7(6)
C34 C33 C38 C37 -0.8(6)
C28 C33 C38 C37 177.4(3)
N4 C30 C39 C40 48.7(5)
C29 C30 C39 C40 -68.3(4)
C30 C39 C40 C41 -103.2(4)
C30 C39 C40 C45 81.0(5)
C45 C40 C41 C42 -0.3(7)
C39 C40 C41 C42 -176.2(4)
C40 C41 C42 C43 0.6(8)
C41 C42 C43 C44 -0.8(8)
C42 C43 C44 C45 0.7(8)
C43 C44 C45 C40 -0.4(7)
C41 C40 C45 C44 0.2(6)
C39 C40 C45 C44 176.1(4)
C30 N4 C46 C47 0.5(7)
C28 N4 C46 C47 -176.4(4)
N4 C46 C47 C48 176.9(4)
C46 C47 C48 C49 -178.5(4)
C47 C48 C49 C50 -4.4(7)
C47 C48 C49 C54 174.7(4)
C54 C49 C50 C51 1.9(7)
C48 C49 C50 C51 -179.0(4)
C49 C50 C51 C52 0.0(7)
C50 C51 C52 C53 -2.0(7)
C50 C51 C52 I2 177.4(3)
C51 C52 C53 C54 2.0(7)
I2 C52 C53 C54 -177.4(4)
C52 C53 C54 C49 -0.1(7)
C50 C49 C54 C53 -1.8(7)
C48 C49 C54 C53 179.0(4)
C57 O7 C56 C55 178.8(4)
C56 O7 C57 C58 177.2(4)
